data_7108759
loop_
_publ_author_name
'Bradley P. Waldron'
'David Parker'
'Carsten Burchardt'
'Dmitry S. Yufit'
'Melanie Zimny'
'Frank Roesch'

_publ_section_title
;
 Structure and stability of hexadentate complexes of ligands based on
 AAZTA for efficient PET labelling with gallium-68
;
_journal_name_full Chem.Commun.
_journal_page_first 579
_journal_paper_doi 10.1039/c2cc37544c
_journal_volume 49
_journal_year 2013
_chemical_formula_moiety 'C20 H25 N3 O2'
_chemical_formula_sum 'C20 H25 N3 O2'
_chemical_formula_weight 339.43
_chemical_name_systematic
;
?
;
_space_group_crystal_system monoclinic
_space_group_IT_number 15
_space_group_name_Hall '-C 2yc'
_space_group_name_H-M_alt 'C 1 2/c 1'
_symmetry_space_group_name_Hall '-C 2yc'
_symmetry_space_group_name_H-M 'C 1 2/c 1'
_atom_sites_solution_hydrogens difmap
_atom_sites_solution_primary direct
_atom_sites_solution_secondary difmap
_audit_creation_date 2012-06-27
_audit_creation_method
;
Olex2 1.2-beta
(compiled 2012.05.09 svn.r2324, GUI svn.r4230)
;
_cell_angle_alpha 90.00
_cell_angle_beta 111.467(10)
_cell_angle_gamma 90.00
_cell_formula_units_Z 8
_cell_length_a 32.4876(13)
_cell_length_b 6.0545(2)
_cell_length_c 20.2683(8)
_cell_measurement_reflns_used 4238
_cell_measurement_temperature 120
_cell_measurement_theta_max 29.24
_cell_measurement_theta_min 2.16
_cell_volume 3710.1(4)
_computing_cell_refinement 'SAINT v6.45A (Bruker, 2003)'
_computing_data_collection 'SMART v5.625 (Bruker, 2001)'
_computing_data_reduction 'SAINT v6.45A (Bruker, 2003)'
_computing_molecular_graphics
;
O. V. Dolomanov, L. J. Bourhis, R. J. Gildea, J. A. K. Howard and H. Puschmann,
OLEX2: a complete structure solution, refinement and analysis program.
J. Appl. Cryst. (2009). 42, 339-341.
;
_computing_publication_material
;
O. V. Dolomanov, L. J. Bourhis, R. J. Gildea, J. A. K. Howard and H. Puschmann,
OLEX2: a complete structure solution, refinement and analysis program.
J. Appl. Cryst. (2009). 42, 339-341.
;
_computing_structure_refinement
;
XL, G.M. Sheldrick, Acta Cryst.
(2008). A64, 112-122
;
_computing_structure_solution
;
XS, G.M. Sheldrick, Acta Cryst.
(2008). A64, 112-122
;
_diffrn_ambient_temperature 120
_diffrn_detector 'CCD area detector'
_diffrn_detector_area_resol_mean 5.6
_diffrn_detector_type 'Bruker SMART CCD 6000 area detector'
_diffrn_measured_fraction_theta_full 1.000
_diffrn_measured_fraction_theta_max 1.000
_diffrn_measurement_device 'three-circle diffractometer'
_diffrn_measurement_device_type 'Bruker SMART CCD 6000 area detector'
_diffrn_measurement_method '\w scans'
_diffrn_radiation_monochromator graphite
_diffrn_radiation_probe x-ray
_diffrn_radiation_type MoK\a
_diffrn_radiation_wavelength 0.71073
_diffrn_radiation_xray_symbol K-L~3~
_diffrn_reflns_av_R_equivalents 0.0342
_diffrn_reflns_av_unetI/netI 0.0332
_diffrn_reflns_limit_h_max 42
_diffrn_reflns_limit_h_min -42
_diffrn_reflns_limit_k_max 7
_diffrn_reflns_limit_k_min -7
_diffrn_reflns_limit_l_max 26
_diffrn_reflns_limit_l_min -26
_diffrn_reflns_number 17258
_diffrn_reflns_theta_full 28.00
_diffrn_reflns_theta_max 28.00
_diffrn_reflns_theta_min 1.35
_diffrn_source 'sealed X-ray tube'
_diffrn_source_current 35.0
_diffrn_source_power 1.75
_diffrn_source_target Mo
_diffrn_source_type 'sealed X-ray tube'
_diffrn_source_voltage 50.0
_exptl_absorpt_coefficient_mu 0.080
_exptl_absorpt_correction_T_max 1.0000
_exptl_absorpt_correction_T_min 0.1913
_exptl_absorpt_correction_type multi-scan
_exptl_absorpt_process_details
;
SADABS-2006/1 (Bruker,2006) was used for absorption correction.
R(int) was 0.0388 before and 0.0272 after correction.
The Ratio of minimum to maximum transmission is 0.1913.
The \l/2 correction factor is 0.0015.
;
_exptl_crystal_colour 'dull light colourless'
_exptl_crystal_colour_lustre dull
_exptl_crystal_colour_modifier light
_exptl_crystal_colour_primary colourless
_exptl_crystal_density_diffrn 1.215
_exptl_crystal_density_method 'not measured'
_exptl_crystal_description block
_exptl_crystal_F_000 1456
_exptl_crystal_size_max 0.26
_exptl_crystal_size_mid 0.21
_exptl_crystal_size_min 0.16
_refine_diff_density_max 0.591
_refine_diff_density_min -0.215
_refine_diff_density_rms 0.049
_refine_ls_extinction_method none
_refine_ls_goodness_of_fit_ref 1.030
_refine_ls_hydrogen_treatment mixed
_refine_ls_matrix_type full
_refine_ls_number_parameters 315
_refine_ls_number_reflns 4452
_refine_ls_number_restraints 0
_refine_ls_restrained_S_all 1.030
_refine_ls_R_factor_all 0.0671
_refine_ls_R_factor_gt 0.0482
_refine_ls_shift/su_max 0.001
_refine_ls_shift/su_mean 0.000
_refine_ls_structure_factor_coef Fsqd
_refine_ls_weighting_details 'calc w=1/[\s^2^(Fo^2^)+(0.0700P)^2^+3.0000P] where P=(Fo^2^+2Fc^2^)/3'
_refine_ls_weighting_scheme calc
_refine_ls_wR_factor_gt 0.1252
_refine_ls_wR_factor_ref 0.1427
_reflns_number_gt 3332
_reflns_number_total 4452
_reflns_threshold_expression >2sigma(I)
_cod_data_source_file c2cc37544c.txt
_cod_data_source_block '[ESI_1]_12srv123'
_cod_original_cell_volume 3710.1(2)
_cod_database_code 7108759

loop_
_space_group_symop_id
_space_group_symop_operation_xyz
1 'x, y, z'
2 '-x, y, -z+1/2'
3 'x+1/2, y+1/2, z'
4 '-x+1/2, y+1/2, -z+1/2'
5 '-x, -y, -z'
6 'x, -y, z-1/2'
7 '-x+1/2, -y+1/2, -z'
8 'x+1/2, -y+1/2, z-1/2'

loop_
_atom_site_label
_atom_site_type_symbol
_atom_site_fract_x
_atom_site_fract_y
_atom_site_fract_z
_atom_site_U_iso_or_equiv
_atom_site_adp_type
_atom_site_occupancy
_atom_site_symmetry_multiplicity
_atom_site_calc_flag
_atom_site_refinement_flags
O1 O 0.65102(5) -0.1060(2) 0.53349(7) 0.0446(3) Uani 1 1 d .
O2 O 0.63870(5) 0.2108(2) 0.56938(7) 0.0525(4) Uani 1 1 d .
N1 N 0.61669(4) 0.1041(2) 0.32781(6) 0.0260(3) Uani 1 1 d .
N2 N 0.56888(4) 0.3490(2) 0.40534(6) 0.0261(3) Uani 1 1 d .
N3 N 0.64395(4) 0.0925(2) 0.52491(7) 0.0293(3) Uani 1 1 d .
C1 C 0.56896(5) 0.1486(3) 0.29684(8) 0.0305(3) Uani 1 1 d .
C2 C 0.55458(5) 0.3498(3) 0.32781(8) 0.0303(3) Uani 1 1 d .
C3 C 0.61623(5) 0.3999(3) 0.43795(8) 0.0271(3) Uani 1 1 d .
C4 C 0.64492(5) 0.1939(2) 0.45596(7) 0.0245(3) Uani 1 1 d .
C5 C 0.62868(5) 0.0125(2) 0.39942(7) 0.0252(3) Uani 1 1 d .
C6 C 0.69325(5) 0.2523(3) 0.47212(8) 0.0300(3) Uani 1 1 d .
H6A H 0.7016 0.3737 0.5048 0.045 Uiso 1 1 calc R
H6B H 0.6972 0.2933 0.4290 0.045 Uiso 1 1 calc R
H6C H 0.7115 0.1268 0.4927 0.045 Uiso 1 1 calc R
C7 C 0.62962(5) -0.0499(3) 0.28235(8) 0.0300(3) Uani 1 1 d .
C8 C 0.67911(5) -0.0629(3) 0.30370(8) 0.0284(3) Uani 1 1 d .
C9 C 0.70277(5) 0.1175(3) 0.29362(8) 0.0314(3) Uani 1 1 d .
C10 C 0.74865(6) 0.1115(3) 0.31600(9) 0.0363(4) Uani 1 1 d .
C11 C 0.77132(6) -0.0772(3) 0.34900(9) 0.0408(4) Uani 1 1 d .
C12 C 0.74828(7) -0.2581(3) 0.35792(10) 0.0426(4) Uani 1 1 d .
C13 C 0.70238(6) -0.2515(3) 0.33531(9) 0.0355(4) Uani 1 1 d .
C14 C 0.54221(5) 0.5051(3) 0.42848(9) 0.0292(3) Uani 1 1 d .
C15 C 0.49486(5) 0.4308(3) 0.40779(8) 0.0264(3) Uani 1 1 d .
C16 C 0.48526(5) 0.2204(3) 0.42657(8) 0.0281(3) Uani 1 1 d .
C17 C 0.44172(5) 0.1555(3) 0.41145(8) 0.0300(3) Uani 1 1 d .
C18 C 0.40716(5) 0.2995(3) 0.37680(8) 0.0314(3) Uani 1 1 d .
C19 C 0.41620(5) 0.5071(3) 0.35705(8) 0.0324(4) Uani 1 1 d .
C20 C 0.45990(5) 0.5718(3) 0.37214(8) 0.0302(3) Uani 1 1 d .
H1A H 0.5611(6) 0.175(3) 0.2445(10) 0.035(5) Uiso 1 1 d .
H1B H 0.5530(6) 0.015(3) 0.3037(10) 0.036(5) Uiso 1 1 d .
H2A H 0.5660(6) 0.487(3) 0.3111(10) 0.033(5) Uiso 1 1 d .
H2B H 0.5214(6) 0.354(3) 0.3070(10) 0.036(5) Uiso 1 1 d .
H3A H 0.6221(6) 0.486(3) 0.4808(10) 0.032(5) Uiso 1 1 d .
H3B H 0.6267(6) 0.488(3) 0.4062(9) 0.028(4) Uiso 1 1 d .
H5A H 0.6522(6) -0.099(3) 0.4083(9) 0.029(4) Uiso 1 1 d .
H5B H 0.6040(6) -0.063(3) 0.4054(9) 0.028(4) Uiso 1 1 d .
H7A H 0.6153(6) 0.005(3) 0.2327(10) 0.028(4) Uiso 1 1 d .
H7B H 0.6164(6) -0.201(3) 0.2810(9) 0.035(5) Uiso 1 1 d .
H9 H 0.6867(6) 0.249(3) 0.2713(11) 0.042(5) Uiso 1 1 d .
H10 H 0.7638(7) 0.242(4) 0.3075(12) 0.053(6) Uiso 1 1 d .
H11 H 0.8030(8) -0.081(4) 0.3657(12) 0.054(6) Uiso 1 1 d .
H12 H 0.7635(8) -0.388(4) 0.3807(13) 0.062(7) Uiso 1 1 d .
H13 H 0.6861(6) -0.381(3) 0.3415(10) 0.039(5) Uiso 1 1 d .
H14A H 0.5558(6) 0.515(3) 0.4805(10) 0.030(4) Uiso 1 1 d .
H14B H 0.5437(6) 0.658(3) 0.4075(10) 0.033(5) Uiso 1 1 d .
H16 H 0.5098(6) 0.118(3) 0.4527(10) 0.035(5) Uiso 1 1 d .
H17 H 0.4370(6) 0.008(3) 0.4276(10) 0.037(5) Uiso 1 1 d .
H18 H 0.3759(6) 0.255(3) 0.3660(10) 0.037(5) Uiso 1 1 d .
H19 H 0.3930(6) 0.607(3) 0.3313(10) 0.039(5) Uiso 1 1 d .
H20 H 0.4661(6) 0.719(3) 0.3578(10) 0.042(5) Uiso 1 1 d .

loop_
_atom_site_aniso_label
_atom_site_aniso_U_11
_atom_site_aniso_U_22
_atom_site_aniso_U_33
_atom_site_aniso_U_23
_atom_site_aniso_U_13
_atom_site_aniso_U_12
O1 0.0584(8) 0.0427(7) 0.0356(7) 0.0120(5) 0.0207(6) 0.0095(6)
O2 0.0778(10) 0.0530(8) 0.0383(7) -0.0070(6) 0.0350(7) -0.0001(7)
N1 0.0274(6) 0.0299(6) 0.0213(6) -0.0005(5) 0.0095(5) 0.0017(5)
N2 0.0223(6) 0.0306(7) 0.0242(6) -0.0025(5) 0.0074(5) 0.0001(5)
N3 0.0266(6) 0.0375(8) 0.0246(6) 0.0003(5) 0.0105(5) -0.0018(5)
C1 0.0270(7) 0.0403(9) 0.0227(7) -0.0023(6) 0.0073(6) -0.0005(7)
C2 0.0265(7) 0.0388(9) 0.0241(7) 0.0015(6) 0.0075(6) 0.0027(7)
C3 0.0231(7) 0.0258(7) 0.0307(7) -0.0020(6) 0.0078(6) -0.0028(6)
C4 0.0239(7) 0.0294(7) 0.0205(6) 0.0003(5) 0.0082(5) -0.0012(6)
C5 0.0294(7) 0.0252(7) 0.0217(7) 0.0009(5) 0.0102(6) -0.0012(6)
C6 0.0238(7) 0.0392(9) 0.0274(7) -0.0001(6) 0.0096(6) -0.0027(6)
C7 0.0348(8) 0.0322(8) 0.0237(7) -0.0032(6) 0.0116(6) -0.0003(7)
C8 0.0353(8) 0.0301(8) 0.0222(7) -0.0016(6) 0.0133(6) 0.0044(6)
C9 0.0356(8) 0.0312(8) 0.0289(7) 0.0011(6) 0.0136(6) 0.0046(7)
C10 0.0378(9) 0.0424(10) 0.0319(8) -0.0056(7) 0.0166(7) -0.0024(7)
C11 0.0358(9) 0.0554(11) 0.0307(8) -0.0051(8) 0.0116(7) 0.0121(8)
C12 0.0492(11) 0.0420(10) 0.0364(9) 0.0041(8) 0.0156(8) 0.0180(8)
C13 0.0459(10) 0.0317(9) 0.0322(8) 0.0011(6) 0.0183(7) 0.0069(7)
C14 0.0288(7) 0.0267(8) 0.0321(8) -0.0037(6) 0.0112(6) 0.0004(6)
C15 0.0290(7) 0.0282(7) 0.0237(7) -0.0023(6) 0.0118(6) 0.0018(6)
C16 0.0293(7) 0.0283(8) 0.0262(7) 0.0013(6) 0.0097(6) 0.0047(6)
C17 0.0340(8) 0.0307(8) 0.0270(7) -0.0009(6) 0.0131(6) -0.0008(6)
C18 0.0262(7) 0.0449(9) 0.0246(7) -0.0016(6) 0.0110(6) 0.0007(7)
C19 0.0306(8) 0.0403(9) 0.0273(7) 0.0046(6) 0.0118(6) 0.0096(7)
C20 0.0337(8) 0.0299(8) 0.0302(7) 0.0044(6) 0.0155(6) 0.0054(6)

loop_
_atom_type_symbol
_atom_type_description
_atom_type_scat_dispersion_real
_atom_type_scat_dispersion_imag
_atom_type_scat_source
C C 0.0033 0.0016 'International Tables Vol C Tables 4.2.6.8 and 6.1.1.4'
H H 0.0000 0.0000 'International Tables Vol C Tables 4.2.6.8 and 6.1.1.4'
N N 0.0061 0.0033 'International Tables Vol C Tables 4.2.6.8 and 6.1.1.4'
O O 0.0106 0.0060 'International Tables Vol C Tables 4.2.6.8 and 6.1.1.4'

loop_
_geom_angle_atom_site_label_1
_geom_angle_atom_site_label_2
_geom_angle_atom_site_label_3
_geom_angle
C1 N1 C7 110.25(12)
C5 N1 C1 110.40(12)
C5 N1 C7 110.23(12)
C2 N2 C3 110.54(12)
C2 N2 C14 110.31(12)
C3 N2 C14 111.37(12)
O1 N3 C4 117.12(12)
O2 N3 O1 123.03(14)
O2 N3 C4 119.73(14)
N1 C1 C2 113.98(13)
N1 C1 H1A 107.4(11)
N1 C1 H1B 108.2(11)
C2 C1 H1A 108.0(11)
C2 C1 H1B 109.8(11)
H1A C1 H1B 109.4(15)
N2 C2 C1 114.52(13)
N2 C2 H2A 110.4(10)
N2 C2 H2B 108.7(11)
C1 C2 H2A 108.2(10)
C1 C2 H2B 107.1(11)
H2A C2 H2B 107.7(15)
N2 C3 C4 112.68(12)
N2 C3 H3A 110.2(11)
N2 C3 H3B 111.9(10)
C4 C3 H3A 108.9(11)
C4 C3 H3B 105.7(10)
H3A C3 H3B 107.1(15)
C3 C4 N3 109.35(12)
C3 C4 C5 113.28(12)
C3 C4 C6 110.75(13)
C5 C4 N3 106.09(11)
C6 C4 N3 105.06(11)
C6 C4 C5 111.84(12)
N1 C5 C4 111.25(12)
N1 C5 H5A 110.3(10)
N1 C5 H5B 111.8(10)
C4 C5 H5A 108.8(10)
C4 C5 H5B 108.6(11)
H5A C5 H5B 106.0(15)
C4 C6 H6A 109.5
C4 C6 H6B 109.5
C4 C6 H6C 109.5
H6A C6 H6B 109.5
H6A C6 H6C 109.5
H6B C6 H6C 109.5
N1 C7 C8 111.81(12)
N1 C7 H7A 106.6(10)
N1 C7 H7B 112.1(11)
C8 C7 H7A 111.1(10)
C8 C7 H7B 111.0(11)
H7A C7 H7B 103.8(14)
C9 C8 C7 120.31(14)
C13 C8 C7 121.27(15)
C13 C8 C9 118.40(15)
C8 C9 H9 118.7(12)
C10 C9 C8 120.97(16)
C10 C9 H9 120.3(12)
C9 C10 C11 119.60(17)
C9 C10 H10 118.1(13)
C11 C10 H10 122.3(13)
C10 C11 H11 120.0(14)
C12 C11 C10 119.98(17)
C12 C11 H11 120.0(13)
C11 C12 C13 120.21(17)
C11 C12 H12 120.7(15)
C13 C12 H12 119.1(15)
C8 C13 C12 120.81(17)
C8 C13 H13 119.2(12)
C12 C13 H13 120.0(11)
N2 C14 C15 112.33(12)
N2 C14 H14A 107.2(10)
N2 C14 H14B 109.0(10)
C15 C14 H14A 109.1(10)
C15 C14 H14B 110.5(10)
H14A C14 H14B 108.5(15)
C16 C15 C14 120.21(14)
C20 C15 C14 121.11(14)
C20 C15 C16 118.63(14)
C15 C16 H16 119.7(11)
C17 C16 C15 120.57(14)
C17 C16 H16 119.7(11)
C16 C17 C18 120.14(15)
C16 C17 H17 117.0(11)
C18 C17 H17 122.8(11)
C17 C18 H18 120.8(11)
C19 C18 C17 119.86(15)
C19 C18 H18 119.3(11)
C18 C19 C20 119.91(15)
C18 C19 H19 121.6(12)
C20 C19 H19 118.4(12)
C15 C20 C19 120.86(15)
C15 C20 H20 119.6(11)
C19 C20 H20 119.6(11)

loop_
_geom_bond_atom_site_label_1
_geom_bond_atom_site_label_2
_geom_bond_distance
O1 N3 1.2241(19)
O2 N3 1.2109(18)
N1 C1 1.4693(19)
N1 C5 1.4670(18)
N1 C7 1.4754(19)
N2 C2 1.4664(19)
N2 C3 1.4676(18)
N2 C14 1.470(2)
N3 C4 1.5373(18)
C1 C2 1.520(2)
C1 H1A 1.010(19)
C1 H1B 1.00(2)
C2 H2A 1.018(19)
C2 H2B 1.003(19)
C3 C4 1.519(2)
C3 H3A 0.970(19)
C3 H3B 0.986(18)
C4 C5 1.535(2)
C4 C6 1.5238(19)
C5 H5A 0.987(18)
C5 H5B 0.970(18)
C6 H6A 0.9600
C6 H6B 0.9600
C6 H6C 0.9600
C7 C8 1.507(2)
C7 H7A 0.998(18)
C7 H7B 1.01(2)
C8 C9 1.393(2)
C8 C13 1.390(2)
C9 C10 1.391(2)
C9 H9 0.97(2)
C10 C11 1.391(3)
C10 H10 0.98(2)
C11 C12 1.375(3)
C11 H11 0.96(2)
C12 C13 1.391(3)
C12 H12 0.96(3)
C13 H13 0.98(2)
C14 C15 1.507(2)
C14 H14A 0.985(18)
C14 H14B 1.025(19)
C15 C16 1.397(2)
C15 C20 1.393(2)
C16 C17 1.390(2)
C16 H16 0.995(19)
C17 C18 1.391(2)
C17 H17 0.98(2)
C18 C19 1.383(2)
C18 H18 0.996(19)
C19 C20 1.395(2)
C19 H19 0.96(2)
C20 H20 0.98(2)
